data_7214252
loop_
_publ_author_name
'Wu, Jing-Yun'
'Yuan, Pin-Ting'
'Hsiao, Cheng-Chu'

_publ_section_title
;
 Positional isomerism of unsymmetrical semirigid ligands toward the
 construction of discrete and infinite coordination architectures of
 zinc(ii) and cadmium(ii) complexes
;
_journal_issue 15
_journal_name_full CrystEngComm
_journal_page_first 3128
_journal_paper_doi 10.1039/c3ce42398k
_journal_volume 16
_journal_year 2014
_chemical_formula_sum 'C30 H19 N4 O8.5 Zn'
_chemical_formula_weight 636.86
_chemical_name_systematic
;
 ?
;
_space_group_IT_number 15
_symmetry_cell_setting monoclinic
_symmetry_space_group_name_Hall '-C 2yc'
_symmetry_space_group_name_H-M 'C 1 2/c 1'
_atom_sites_solution_hydrogens geom
_atom_sites_solution_primary direct
_atom_sites_solution_secondary difmap
_audit_creation_method SHELXL-97
_cell_angle_alpha 90.00
_cell_angle_beta 98.917(3)
_cell_angle_gamma 90.00
_cell_formula_units_Z 4
_cell_length_a 19.2567(15)
_cell_length_b 18.6939(15)
_cell_length_c 7.9020(6)
_cell_measurement_reflns_used 8649
_cell_measurement_temperature 150(2)
_cell_measurement_theta_max 26.39
_cell_measurement_theta_min 2.88
_cell_volume 2810.2(4)
_computing_cell_refinement
;
CrysAlisPro, Agilent Technologies,
Version 1.171.35.19 (release 27-10-2011 CrysAlis171 .NET)
(compiled Oct 27 2011,15:02:11)
;
_computing_data_collection
;
CrysAlisPro, Agilent Technologies,
Version 1.171.35.19 (release 27-10-2011 CrysAlis171 .NET)
(compiled Oct 27 2011,15:02:11)
;
_computing_data_reduction
;
CrysAlisPro, Agilent Technologies,
Version 1.171.35.19 (release 27-10-2011 CrysAlis171 .NET)
(compiled Oct 27 2011,15:02:11)
;
_computing_structure_refinement 'SHELXL-97 (Sheldrick, 1997)'
_computing_structure_solution 'SHELXS-97 (Sheldrick, 1990)'
_diffrn_ambient_temperature 150(2)
_diffrn_measured_fraction_theta_full 0.995
_diffrn_measured_fraction_theta_max 0.995
_diffrn_measurement_device_type 'CCD area detector'
_diffrn_measurement_method 'phi and omega scans'
_diffrn_radiation_monochromator graphite
_diffrn_radiation_source 'fine-focus sealed tube'
_diffrn_radiation_type MoK\a
_diffrn_radiation_wavelength 0.71073
_diffrn_reflns_av_R_equivalents 0.0262
_diffrn_reflns_av_sigmaI/netI 0.0191
_diffrn_reflns_limit_h_max 24
_diffrn_reflns_limit_h_min -24
_diffrn_reflns_limit_k_max 23
_diffrn_reflns_limit_k_min -23
_diffrn_reflns_limit_l_max 9
_diffrn_reflns_limit_l_min -8
_diffrn_reflns_number 15703
_diffrn_reflns_theta_full 26.43
_diffrn_reflns_theta_max 26.43
_diffrn_reflns_theta_min 2.14
_exptl_absorpt_coefficient_mu 0.935
_exptl_absorpt_correction_type none
_exptl_crystal_colour colourless
_exptl_crystal_density_diffrn 1.505
_exptl_crystal_density_method 'not measured'
_exptl_crystal_description needle
_exptl_crystal_F_000 1300
_exptl_crystal_size_max 0.25
_exptl_crystal_size_mid 0.12
_exptl_crystal_size_min 0.10
_refine_diff_density_max 0.877
_refine_diff_density_min -0.412
_refine_diff_density_rms 0.088
_refine_ls_extinction_method none
_refine_ls_goodness_of_fit_ref 1.186
_refine_ls_hydrogen_treatment constr
_refine_ls_matrix_type full
_refine_ls_number_parameters 199
_refine_ls_number_reflns 2885
_refine_ls_number_restraints 0
_refine_ls_restrained_S_all 1.186
_refine_ls_R_factor_all 0.0523
_refine_ls_R_factor_gt 0.0460
_refine_ls_shift/su_max 0.000
_refine_ls_shift/su_mean 0.000
_refine_ls_structure_factor_coef Fsqd
_refine_ls_weighting_details 'calc w=1/[\s^2^(Fo^2^)+(0.0462P)^2^+13.6129P] where P=(Fo^2^+2Fc^2^)/3'
_refine_ls_weighting_scheme calc
_refine_ls_wR_factor_gt 0.1316
_refine_ls_wR_factor_ref 0.1369
_reflns_number_gt 2610
_reflns_number_total 2885
_reflns_threshold_expression >2sigma(I)
_cod_data_source_file c3ce42398k2.cif
_cod_data_source_block cpd_3
_cod_depositor_comments
;
The following automatic conversions were performed:

'_symmetry_cell_setting' value 'Monoclinic' changed to 'monoclinic'
according to
/usr/data/users/saulius/crontab/automatic-downloads/current/RSC/lib/dictionaries/cif_core.dic
dictionary named 'cif_core.dic' version 2.4.2 from 2011-04-26.

Automatic conversion script
Id: cif_fix_values 2281 2013-09-26 08:29:07Z andrius 
;
_cod_original_sg_symbol_H-M C2/c
_cod_original_formula_sum 'C30 H19 N4 O8.50 Zn'
_cod_database_code 7214252

loop_
_symmetry_equiv_pos_as_xyz
'x, y, z'
'-x, y, -z+1/2'
'x+1/2, y+1/2, z'
'-x+1/2, y+1/2, -z+1/2'
'-x, -y, -z'
'x, -y, z-1/2'
'-x+1/2, -y+1/2, -z'
'x+1/2, -y+1/2, z-1/2'

loop_
_atom_site_label
_atom_site_type_symbol
_atom_site_fract_x
_atom_site_fract_y
_atom_site_fract_z
_atom_site_U_iso_or_equiv
_atom_site_adp_type
_atom_site_occupancy
_atom_site_symmetry_multiplicity
_atom_site_calc_flag
_atom_site_refinement_flags
Zn1 Zn 0.0000 -0.19073(3) 0.2500 0.02589(18) Uani 1 2 d S
O1 O 0.40760(15) 0.00229(18) 0.8649(4) 0.0511(8) Uani 1 1 d .
O2 O 0.21997(15) 0.11966(14) 0.5689(4) 0.0417(6) Uani 1 1 d .
O3 O 0.07437(12) -0.12676(13) 0.3572(3) 0.0346(6) Uani 1 1 d .
O4 O 0.12864(13) -0.22817(13) 0.4421(3) 0.0348(6) Uani 1 1 d .
N1 N 0.32155(16) 0.07616(17) 0.7271(4) 0.0328(7) Uani 1 1 d .
N2 N 0.45915(14) 0.25280(16) 0.4273(3) 0.0266(6) Uani 1 1 d .
C1 C 0.35150(19) 0.0104(2) 0.7745(4) 0.0355(8) Uani 1 1 d .
C2 C 0.25582(18) 0.0698(2) 0.6249(4) 0.0318(8) Uani 1 1 d .
C3 C 0.24286(17) -0.00822(19) 0.6045(4) 0.0267(7) Uani 1 1 d .
C4 C 0.18549(17) -0.04446(19) 0.5188(4) 0.0278(7) Uani 1 1 d .
H4 H 0.1471 -0.0200 0.4599 0.033 Uiso 1 1 calc R
C5 C 0.18727(16) -0.11899(19) 0.5236(4) 0.0252(7) Uani 1 1 d .
C6 C 0.24570(17) -0.1546(2) 0.6109(4) 0.0285(7) Uani 1 1 d .
H6 H 0.2463 -0.2043 0.6114 0.034 Uiso 1 1 calc R
C7 C 0.30311(17) -0.1176(2) 0.6973(4) 0.0314(8) Uani 1 1 d .
H7 H 0.3419 -0.1416 0.7557 0.038 Uiso 1 1 calc R
C8 C 0.30041(17) -0.0443(2) 0.6930(4) 0.0285(7) Uani 1 1 d .
C9 C 0.12622(17) -0.16287(19) 0.4351(4) 0.0282(7) Uani 1 1 d .
C10 C 0.3514(2) 0.1447(2) 0.7871(5) 0.0409(9) Uani 1 1 d .
H10A H 0.3841 0.1373 0.8921 0.049 Uiso 1 1 calc R
H10B H 0.3141 0.1756 0.8136 0.049 Uiso 1 1 calc R
C11 C 0.4103(2) 0.2859(2) 0.5014(6) 0.0434(10) Uani 1 1 d .
H11 H 0.3997 0.3335 0.4739 0.052 Uiso 1 1 calc R
C12 C 0.3750(2) 0.2517(2) 0.6178(5) 0.0432(10) Uani 1 1 d .
H12 H 0.3418 0.2765 0.6686 0.052 Uiso 1 1 calc R
C13 C 0.38913(18) 0.1815(2) 0.6584(4) 0.0307(8) Uani 1 1 d .
C14 C 0.43951(19) 0.1470(2) 0.5807(4) 0.0320(8) Uani 1 1 d .
H14 H 0.4505 0.0993 0.6046 0.038 Uiso 1 1 calc R
C15 C 0.47304(17) 0.18489(19) 0.4670(4) 0.0281(7) Uani 1 1 d .
H15 H 0.5071 0.1616 0.4157 0.034 Uiso 1 1 calc R
O5 O 0.0146(11) 0.0352(11) 0.426(3) 0.095(6) Uiso 0.25 1 d P

loop_
_atom_site_aniso_label
_atom_site_aniso_U_11
_atom_site_aniso_U_22
_atom_site_aniso_U_33
_atom_site_aniso_U_23
_atom_site_aniso_U_13
_atom_site_aniso_U_12
Zn1 0.0176(3) 0.0259(3) 0.0338(3) 0.000 0.0026(2) 0.000
O1 0.0372(15) 0.064(2) 0.0456(17) 0.0082(14) -0.0145(12) -0.0185(14)
O2 0.0388(15) 0.0314(14) 0.0556(17) -0.0015(12) 0.0094(12) 0.0017(12)
O3 0.0235(12) 0.0308(13) 0.0450(15) 0.0042(11) -0.0081(10) -0.0036(10)
O4 0.0288(13) 0.0272(13) 0.0458(15) 0.0041(11) -0.0028(11) -0.0036(10)
N1 0.0307(15) 0.0418(18) 0.0267(14) -0.0055(13) 0.0072(12) -0.0124(13)
N2 0.0210(13) 0.0314(15) 0.0280(14) -0.0037(11) 0.0053(10) -0.0010(11)
C1 0.0306(18) 0.051(2) 0.0249(18) 0.0022(15) 0.0042(14) -0.0119(16)
C2 0.0295(17) 0.039(2) 0.0293(17) -0.0032(15) 0.0109(13) -0.0071(15)
C3 0.0240(16) 0.0346(18) 0.0226(16) 0.0011(13) 0.0076(12) -0.0024(13)
C4 0.0199(15) 0.0357(19) 0.0273(16) 0.0034(14) 0.0026(12) -0.0007(13)
C5 0.0181(15) 0.0341(18) 0.0235(15) 0.0032(13) 0.0037(12) -0.0036(13)
C6 0.0241(16) 0.0339(19) 0.0275(17) 0.0069(14) 0.0036(13) 0.0003(14)
C7 0.0213(16) 0.045(2) 0.0269(17) 0.0083(15) 0.0006(13) -0.0003(15)
C8 0.0219(15) 0.043(2) 0.0211(15) 0.0020(14) 0.0035(12) -0.0076(14)
C9 0.0214(16) 0.0323(18) 0.0303(17) 0.0033(14) 0.0024(13) -0.0044(13)
C10 0.044(2) 0.048(2) 0.0327(19) -0.0120(17) 0.0133(16) -0.0194(18)
C11 0.043(2) 0.034(2) 0.059(3) -0.0028(18) 0.026(2) 0.0042(17)
C12 0.043(2) 0.044(2) 0.048(2) -0.0101(18) 0.0269(18) -0.0021(18)
C13 0.0303(17) 0.038(2) 0.0243(16) -0.0090(14) 0.0052(13) -0.0113(15)
C14 0.0333(18) 0.0344(19) 0.0274(17) -0.0023(14) 0.0022(14) -0.0037(15)
C15 0.0219(15) 0.0374(19) 0.0244(16) -0.0034(14) 0.0021(12) 0.0047(14)

loop_
_atom_type_symbol
_atom_type_description
_atom_type_scat_dispersion_real
_atom_type_scat_dispersion_imag
_atom_type_scat_source
C C 0.0033 0.0016 'International Tables Vol C Tables 4.2.6.8 and 6.1.1.4'
H H 0.0000 0.0000 'International Tables Vol C Tables 4.2.6.8 and 6.1.1.4'
N N 0.0061 0.0033 'International Tables Vol C Tables 4.2.6.8 and 6.1.1.4'
O O 0.0106 0.0060 'International Tables Vol C Tables 4.2.6.8 and 6.1.1.4'
Zn Zn 0.2839 1.4301 'International Tables Vol C Tables 4.2.6.8 and 6.1.1.4'

loop_
_geom_angle_atom_site_label_1
_geom_angle_atom_site_label_2
_geom_angle_atom_site_label_3
_geom_angle
_geom_angle_site_symmetry_1
_geom_angle_site_symmetry_3
O3 Zn1 O3 104.58(14) . 2
O3 Zn1 N2 106.48(11) . 4_545
O3 Zn1 N2 111.04(11) 2 4_545
O3 Zn1 N2 111.04(11) . 3_445
O3 Zn1 N2 106.48(11) 2 3_445
N2 Zn1 N2 116.62(16) 4_545 3_445
C9 O3 Zn1 110.5(2) . .
C1 N1 C2 112.5(3) . .
C1 N1 C10 124.6(3) . .
C2 N1 C10 122.7(3) . .
C15 N2 C11 118.1(3) . .
C15 N2 Zn1 125.6(2) . 3
C11 N2 Zn1 116.1(3) . 3
O1 C1 N1 124.6(4) . .
O1 C1 C8 129.6(4) . .
N1 C1 C8 105.8(3) . .
O2 C2 N1 124.3(3) . .
O2 C2 C3 130.1(3) . .
N1 C2 C3 105.6(3) . .
C4 C3 C8 121.6(3) . .
C4 C3 C2 130.1(3) . .
C8 C3 C2 108.3(3) . .
C3 C4 C5 117.5(3) . .
C3 C4 H4 121.2 . .
C5 C4 H4 121.2 . .
C4 C5 C6 120.4(3) . .
C4 C5 C9 121.0(3) . .
C6 C5 C9 118.7(3) . .
C7 C6 C5 121.6(3) . .
C7 C6 H6 119.2 . .
C5 C6 H6 119.2 . .
C8 C7 C6 117.5(3) . .
C8 C7 H7 121.3 . .
C6 C7 H7 121.3 . .
C7 C8 C3 121.4(3) . .
C7 C8 C1 130.8(3) . .
C3 C8 C1 107.8(3) . .
O4 C9 O3 124.7(3) . .
O4 C9 C5 119.9(3) . .
O3 C9 C5 115.4(3) . .
N1 C10 C13 113.0(3) . .
N1 C10 H10A 109.0 . .
C13 C10 H10A 109.0 . .
N1 C10 H10B 109.0 . .
C13 C10 H10B 109.0 . .
H10A C10 H10B 107.8 . .
N2 C11 C12 122.0(4) . .
N2 C11 H11 119.0 . .
C12 C11 H11 119.0 . .
C13 C12 C11 120.0(4) . .
C13 C12 H12 120.0 . .
C11 C12 H12 120.0 . .
C12 C13 C14 118.0(3) . .
C12 C13 C10 119.9(3) . .
C14 C13 C10 122.1(4) . .
C15 C14 C13 118.7(3) . .
C15 C14 H14 120.7 . .
C13 C14 H14 120.7 . .
N2 C15 C14 123.2(3) . .
N2 C15 H15 118.4 . .
C14 C15 H15 118.4 . .

loop_
_geom_bond_atom_site_label_1
_geom_bond_atom_site_label_2
_geom_bond_distance
_geom_bond_site_symmetry_2
Zn1 O3 1.955(2) .
Zn1 O3 1.955(2) 2
Zn1 N2 2.010(3) 4_545
Zn1 N2 2.010(3) 3_445
O1 C1 1.209(5) .
O2 C2 1.202(5) .
O3 C9 1.281(4) .
O4 C9 1.222(4) .
N1 C1 1.385(5) .
N1 C2 1.397(5) .
N1 C10 1.454(5) .
N2 C15 1.325(5) .
N2 C11 1.334(5) .
N2 Zn1 2.010(3) 3
C1 C8 1.494(5) .
C2 C3 1.484(5) .
C3 C4 1.381(5) .
C3 C8 1.390(5) .
C4 C5 1.394(5) .
C4 H4 0.9300 .
C5 C6 1.394(5) .
C5 C9 1.513(4) .
C6 C7 1.391(5) .
C6 H6 0.9300 .
C7 C8 1.371(5) .
C7 H7 0.9300 .
C10 C13 1.505(5) .
C10 H10A 0.9700 .
C10 H10B 0.9700 .
C11 C12 1.382(5) .
C11 H11 0.9300 .
C12 C13 1.369(6) .
C12 H12 0.9300 .
C13 C14 1.385(5) .
C14 C15 1.380(5) .
C14 H14 0.9300 .
C15 H15 0.9300 .

loop_
_geom_torsion_atom_site_label_1
_geom_torsion_atom_site_label_2
_geom_torsion_atom_site_label_3
_geom_torsion_atom_site_label_4
_geom_torsion
_geom_torsion_site_symmetry_1
O3 Zn1 O3 C9 178.9(3) 2
N2 Zn1 O3 C9 -63.5(3) 4_545
N2 Zn1 O3 C9 64.4(3) 3_445
C2 N1 C1 O1 -178.8(4) .
C10 N1 C1 O1 -3.6(6) .
C2 N1 C1 C8 0.7(4) .
C10 N1 C1 C8 175.9(3) .
C1 N1 C2 O2 179.8(3) .
C10 N1 C2 O2 4.6(5) .
C1 N1 C2 C3 -0.3(4) .
C10 N1 C2 C3 -175.5(3) .
O2 C2 C3 C4 -1.5(6) .
N1 C2 C3 C4 178.6(3) .
O2 C2 C3 C8 179.6(4) .
N1 C2 C3 C8 -0.3(4) .
C8 C3 C4 C5 -0.1(5) .
C2 C3 C4 C5 -178.9(3) .
C3 C4 C5 C6 -0.7(5) .
C3 C4 C5 C9 179.2(3) .
C4 C5 C6 C7 1.0(5) .
C9 C5 C6 C7 -179.0(3) .
C5 C6 C7 C8 -0.3(5) .
C6 C7 C8 C3 -0.6(5) .
C6 C7 C8 C1 178.3(3) .
C4 C3 C8 C7 0.8(5) .
C2 C3 C8 C7 179.8(3) .
C4 C3 C8 C1 -178.3(3) .
C2 C3 C8 C1 0.7(4) .
O1 C1 C8 C7 -0.4(7) .
N1 C1 C8 C7 -179.9(3) .
O1 C1 C8 C3 178.6(4) .
N1 C1 C8 C3 -0.9(4) .
Zn1 O3 C9 O4 -0.3(4) .
Zn1 O3 C9 C5 -179.9(2) .
C4 C5 C9 O4 -179.4(3) .
C6 C5 C9 O4 0.5(5) .
C4 C5 C9 O3 0.2(5) .
C6 C5 C9 O3 -179.9(3) .
C1 N1 C10 C13 100.8(4) .
C2 N1 C10 C13 -84.5(4) .
C15 N2 C11 C12 0.6(6) .
Zn1 N2 C11 C12 176.1(3) 3
N2 C11 C12 C13 -0.9(7) .
C11 C12 C13 C14 0.5(6) .
C11 C12 C13 C10 179.1(4) .
N1 C10 C13 C12 130.7(4) .
N1 C10 C13 C14 -50.7(5) .
C12 C13 C14 C15 0.1(5) .
C10 C13 C14 C15 -178.4(3) .
C11 N2 C15 C14 0.1(5) .
Zn1 N2 C15 C14 -174.9(2) 3
C13 C14 C15 N2 -0.4(5) .
